data_7104447
loop_
_publ_author_name
'Navale, Tushar S'
'Zhai, Linyi'
'Lindeman, Sergey V'
'Rathore, Rajendra'

_publ_section_title
;
 Octamethoxydibenzochrysene: isolation and X-ray crystallographic
 characterization of a twisted polyaromatic cation radical.
;
_journal_issue 20
_journal_name_full 'Chemical communications (Cambridge, England)'
_journal_page_first 2857
_journal_page_last 2859
_journal_paper_doi 10.1039/b903133b
_journal_volume 34
_journal_year 2009
_chemical_formula_sum 'C43 H46 Cl2 N4 O8'
_chemical_formula_weight 817.74
_chemical_name_systematic
;
?
;
_space_group_IT_number 15
_symmetry_cell_setting monoclinic
_symmetry_space_group_name_Hall '-C 2yc'
_symmetry_space_group_name_H-M 'C 1 2/c 1'
_atom_sites_solution_hydrogens difmap
_atom_sites_solution_primary direct
_atom_sites_solution_secondary difmap
_audit_creation_method SHELXL-97
_cell_angle_alpha 90.00
_cell_angle_beta 106.7180(10)
_cell_angle_gamma 90.00
_cell_formula_units_Z 4
_cell_length_a 31.6750(8)
_cell_length_b 7.3983(2)
_cell_length_c 18.0078(4)
_cell_measurement_reflns_used 9856
_cell_measurement_temperature 100(2)
_cell_measurement_theta_max 61
_cell_measurement_theta_min 3
_cell_volume 4041.60(17)
_computing_cell_refinement 'SAINT v7.23A (Bruker, 2005)'
_computing_data_collection 'APEX2 v2.0-2 (Bruker, 2005)'
_computing_data_reduction 'TWINABS v1.05 (Bruker, 2005)'
_computing_molecular_graphics 'XP v5.1 (Bruker, 1998)'
_computing_publication_material 'XCIF v6.12 (Bruker, 2001)'
_computing_structure_refinement 'SHELXL-97 v.97-2 (Sheldrick, 1993-1997)'
_computing_structure_solution 'XS/SHELXTL v6.12 (Bruker, 2001)'
_diffrn_ambient_temperature 100(2)
_diffrn_measured_fraction_theta_full 0.986
_diffrn_measured_fraction_theta_max 0.986
_diffrn_measurement_device_type 'Bruker APEX2 CCD detector'
_diffrn_measurement_method '\w scans'
_diffrn_radiation_monochromator graphite
_diffrn_radiation_source 'fine-focus sealed tube'
_diffrn_radiation_type CuK\a
_diffrn_radiation_wavelength 1.54178
_diffrn_reflns_av_R_equivalents 0.0174
_diffrn_reflns_av_sigmaI/netI 0.0425
_diffrn_reflns_limit_h_max 34
_diffrn_reflns_limit_h_min -36
_diffrn_reflns_limit_k_max 8
_diffrn_reflns_limit_k_min 0
_diffrn_reflns_limit_l_max 20
_diffrn_reflns_limit_l_min 0
_diffrn_reflns_number 6231
_diffrn_reflns_theta_full 62.57
_diffrn_reflns_theta_max 62.57
_diffrn_reflns_theta_min 2.91
_exptl_absorpt_coefficient_mu 1.930
_exptl_absorpt_correction_T_max 0.8609
_exptl_absorpt_correction_T_min 0.6440
_exptl_absorpt_correction_type multi-scan
_exptl_absorpt_process_details
;
SADABS. Program for empirical absorption correction of
area-detector data. University of Goetingen. Germany.
Sheldrick, G. M. 1996
;
_exptl_crystal_colour colorless
_exptl_crystal_density_diffrn 1.344
_exptl_crystal_density_method 'not measured'
_exptl_crystal_description prism
_exptl_crystal_F_000 1720
_exptl_crystal_size_max 0.25
_exptl_crystal_size_mid 0.12
_exptl_crystal_size_min 0.08
_refine_diff_density_max 0.506
_refine_diff_density_min -0.612
_refine_diff_density_rms 0.093
_refine_ls_extinction_method none
_refine_ls_goodness_of_fit_ref 1.066
_refine_ls_hydrogen_treatment mixed
_refine_ls_matrix_type full
_refine_ls_number_parameters 342
_refine_ls_number_reflns 3114
_refine_ls_number_restraints 0
_refine_ls_restrained_S_all 1.066
_refine_ls_R_factor_all 0.0944
_refine_ls_R_factor_gt 0.0817
_refine_ls_shift/su_max 0.000
_refine_ls_shift/su_mean 0.000
_refine_ls_structure_factor_coef Fsqd
_refine_ls_weighting_details 'calc w=1/[\s^2^(Fo^2^)+(0.1494P)^2^+12.3856P] where P=(Fo^2^+2Fc^2^)/3'
_refine_ls_weighting_scheme calc
_refine_ls_wR_factor_gt 0.2344
_refine_ls_wR_factor_ref 0.2397
_reflns_number_gt 2485
_reflns_number_total 3114
_reflns_threshold_expression >2sigma(I)
_cod_data_source_file b903133b.txt
_cod_data_source_block raj2z
_cod_original_sg_symbol_H-M 'C 2/c'
_cod_database_code 7104447

loop_
_symmetry_equiv_pos_as_xyz
'x, y, z'
'-x, y, -z+1/2'
'x+1/2, y+1/2, z'
'-x+1/2, y+1/2, -z+1/2'
'-x, -y, -z'
'x, -y, z-1/2'
'-x+1/2, -y+1/2, -z'
'x+1/2, -y+1/2, z-1/2'

loop_
_atom_site_label
_atom_site_type_symbol
_atom_site_fract_x
_atom_site_fract_y
_atom_site_fract_z
_atom_site_U_iso_or_equiv
_atom_site_adp_type
_atom_site_occupancy
_atom_site_symmetry_multiplicity
_atom_site_calc_flag
_atom_site_refinement_flags
_atom_site_disorder_assembly
_atom_site_disorder_group
O1 O 0.65092(9) 0.0309(4) 0.18714(16) 0.0196(7) Uani 1 1 d . . .
O2 O 0.61187(8) 0.0784(3) 0.04231(13) 0.0210(6) Uani 1 1 d . . .
O3 O 0.34846(11) 0.4991(3) 0.03656(18) 0.0235(9) Uani 1 1 d . . .
O4 O 0.38515(8) 0.4336(4) -0.07103(13) 0.0203(6) Uani 1 1 d . . .
C1 C 0.47670(12) 0.2680(4) 0.2381(2) 0.0164(8) Uani 1 1 d . . .
C11 C 0.54544(11) 0.2275(4) 0.20279(19) 0.0168(8) Uani 1 1 d . . .
C12 C 0.58874(11) 0.1564(5) 0.22445(19) 0.0171(8) Uani 1 1 d . . .
H12 H 0.6038 0.1425 0.2780 0.021 Uiso 1 1 calc R . .
C13 C 0.60953(11) 0.1070(5) 0.1707(2) 0.0182(8) Uani 1 1 d . . .
C14 C 0.58742(11) 0.1260(5) 0.09038(19) 0.0176(8) Uani 1 1 d . . .
C15 C 0.54443(11) 0.1855(4) 0.06804(19) 0.0165(8) Uani 1 1 d . . .
H15 H 0.5292 0.1940 0.0144 0.020 Uiso 1 1 calc R . .
C16 C 0.52229(11) 0.2345(4) 0.12326(19) 0.0156(8) Uani 1 1 d . . .
C17 C 0.67257(18) -0.0043(6) 0.2678(3) 0.0341(14) Uani 1 1 d . . .
C18 C 0.59245(14) 0.1055(6) -0.0388(2) 0.0216(8) Uani 1 1 d . . .
C21 C 0.45381(11) 0.3050(4) 0.15784(19) 0.0162(8) Uani 1 1 d . . .
C22 C 0.41049(11) 0.3763(5) 0.13612(19) 0.0177(8) Uani 1 1 d . . .
H22 H 0.3959 0.3937 0.1748 0.021 Uiso 1 1 calc R . .
C23 C 0.38907(11) 0.4210(4) 0.06088(19) 0.0169(8) Uani 1 1 d . . .
C24 C 0.41014(11) 0.3931(5) 0.00224(19) 0.0175(8) Uani 1 1 d . . .
C25 C 0.45328(11) 0.3345(4) 0.02240(18) 0.0170(8) Uani 1 1 d . . .
H25 H 0.4678 0.3220 -0.0167 0.020 Uiso 1 1 calc R . .
C26 C 0.47651(11) 0.2925(4) 0.10045(19) 0.0164(8) Uani 1 1 d . . .
C27 C 0.32658(15) 0.5317(7) 0.0942(3) 0.0231(9) Uani 1 1 d . . .
C28 C 0.40299(13) 0.3859(5) -0.1329(2) 0.0211(8) Uani 1 1 d . . .
H17A H 0.6825(19) 0.110(8) 0.295(3) 0.062(17) Uiso 1 1 d . . .
H17B H 0.6522(14) -0.077(6) 0.291(2) 0.026(10) Uiso 1 1 d . . .
H17C H 0.7022(18) -0.070(8) 0.269(3) 0.055(14) Uiso 1 1 d . . .
H18A H 0.5851(14) 0.236(6) -0.053(2) 0.033(11) Uiso 1 1 d . . .
H18B H 0.6144(15) 0.080(6) -0.060(2) 0.030(11) Uiso 1 1 d . . .
H18C H 0.5680(19) 0.038(7) -0.056(3) 0.038(13) Uiso 1 1 d . . .
H27A H 0.3195(15) 0.425(7) 0.121(3) 0.035(12) Uiso 1 1 d . . .
H27B H 0.2999(13) 0.593(5) 0.068(2) 0.017(9) Uiso 1 1 d . . .
H27C H 0.3426(16) 0.626(7) 0.131(3) 0.045(13) Uiso 1 1 d . . .
H28A H 0.4148(13) 0.249(6) -0.128(2) 0.021(10) Uiso 1 1 d . . .
H28B H 0.3799(14) 0.408(6) -0.177(3) 0.030(11) Uiso 1 1 d . . .
H28C H 0.4288(15) 0.463(6) -0.131(2) 0.019(10) Uiso 1 1 d . . .
N1S N 0.29120(15) 0.9774(5) 0.5434(3) 0.0389(11) Uani 1 1 d . . .
C1S C 0.29191(12) 0.9066(5) 0.4884(2) 0.0254(9) Uani 1 1 d . . .
C2S C 0.29351(15) 0.8180(6) 0.4177(2) 0.0273(9) Uani 1 1 d . . .
H2A H 0.2664(13) 0.822(5) 0.381(2) 0.058(18) Uiso 1 1 d . . .
H2B H 0.316(2) 0.869(8) 0.405(3) 0.065(17) Uiso 1 1 d . . .
H2C H 0.3010(19) 0.699(9) 0.423(3) 0.059(16) Uiso 1 1 d . . .
N2S N 0.70859(15) 0.5062(5) 0.7498(3) 0.0384(13) Uani 1 1 d . . .
C3S C 0.70956(12) 0.5869(5) 0.6953(2) 0.0262(9) Uani 1 1 d . . .
C4S C 0.71225(15) 0.6886(6) 0.6276(2) 0.0283(9) Uani 1 1 d . . .
H4A H 0.6863(17) 0.699(6) 0.598(3) 0.035(13) Uiso 1 1 d . . .
H4B H 0.7344(15) 0.629(6) 0.601(3) 0.038(12) Uiso 1 1 d . . .
H4C H 0.719(2) 0.802(10) 0.637(4) 0.09(2) Uiso 1 1 d . . .
Cl1 Cl 0.54735(11) 0.7625(4) 0.27085(17) 0.0685(9) Uani 0.50 1 d P . .
C5S C 0.5057(8) 0.759(2) 0.2173(14) 0.030(4) Uiso 0.25 1 d P . .
Cl2 Cl 0.50396(13) 0.7611(5) 0.1725(2) 0.0814(11) Uani 0.50 1 d P . .
C6S C 0.4855(11) 0.772(3) 0.2125(17) 0.058(7) Uiso 0.25 1 d P . .

loop_
_atom_site_aniso_label
_atom_site_aniso_U_11
_atom_site_aniso_U_22
_atom_site_aniso_U_33
_atom_site_aniso_U_23
_atom_site_aniso_U_13
_atom_site_aniso_U_12
O1 0.0130(15) 0.0295(13) 0.0155(15) -0.0018(11) 0.0029(11) 0.0004(11)
O2 0.0209(13) 0.0283(16) 0.0155(13) -0.0026(10) 0.0081(10) 0.0017(11)
O3 0.0206(19) 0.035(2) 0.0149(17) 0.0029(8) 0.0049(14) 0.0053(9)
O4 0.0209(14) 0.0269(15) 0.0126(13) 0.0044(11) 0.0039(10) 0.0032(11)
C1 0.0214(18) 0.0129(16) 0.0165(18) 0.0003(13) 0.0080(15) -0.0031(14)
C11 0.0177(18) 0.0174(17) 0.0179(18) -0.0008(13) 0.0093(14) -0.0028(13)
C12 0.0154(17) 0.0215(18) 0.0137(16) -0.0002(14) 0.0031(13) -0.0010(14)
C13 0.0142(17) 0.0194(17) 0.0204(18) 0.0001(14) 0.0039(14) -0.0023(14)
C14 0.0213(18) 0.0172(17) 0.0170(17) -0.0029(13) 0.0096(14) -0.0030(14)
C15 0.0171(18) 0.0174(17) 0.0136(16) -0.0011(13) 0.0023(13) -0.0029(14)
C16 0.0162(17) 0.0154(16) 0.0164(18) 0.0009(13) 0.0069(14) -0.0028(13)
C17 0.018(3) 0.062(4) 0.021(3) 0.0070(17) 0.003(2) 0.0107(17)
C18 0.027(2) 0.025(2) 0.0157(18) -0.0022(15) 0.0100(16) -0.0012(17)
C21 0.0151(17) 0.0177(17) 0.0163(17) -0.0015(13) 0.0054(14) -0.0038(13)
C22 0.0184(18) 0.0196(17) 0.0166(17) 0.0005(14) 0.0073(14) -0.0026(14)
C23 0.0175(18) 0.0120(19) 0.0200(18) 0.0002(13) 0.0035(14) -0.0021(13)
C24 0.0174(17) 0.0182(16) 0.0152(17) 0.0014(13) 0.0022(14) -0.0015(14)
C25 0.0191(18) 0.0183(17) 0.0147(17) -0.0009(13) 0.0069(14) -0.0057(14)
C26 0.0141(17) 0.0180(17) 0.0168(18) -0.0010(13) 0.0038(14) -0.0046(13)
C27 0.018(2) 0.0324(19) 0.020(2) 0.0007(19) 0.0077(19) 0.0036(19)
C28 0.025(2) 0.0248(19) 0.0134(18) 0.0017(14) 0.0061(16) -0.0002(17)
N1S 0.040(3) 0.048(2) 0.030(3) -0.0056(17) 0.011(2) 0.0048(17)
C1S 0.0187(19) 0.030(2) 0.028(2) 0.0057(17) 0.0086(15) -0.0007(15)
C2S 0.030(2) 0.027(2) 0.026(2) 0.0057(17) 0.0113(19) 0.0042(18)
N2S 0.030(3) 0.055(3) 0.033(3) 0.0022(15) 0.013(2) -0.0030(14)
C3S 0.0200(19) 0.030(2) 0.028(2) -0.0079(17) 0.0050(16) 0.0020(15)
C4S 0.029(2) 0.031(2) 0.023(2) -0.0018(17) 0.0040(18) 0.0012(18)
Cl1 0.080(2) 0.0718(19) 0.0569(18) -0.0064(14) 0.0256(16) -0.0149(16)
Cl2 0.099(3) 0.074(2) 0.072(2) -0.0032(17) 0.025(2) -0.0222(18)

loop_
_atom_type_symbol
_atom_type_description
_atom_type_scat_dispersion_real
_atom_type_scat_dispersion_imag
_atom_type_scat_source
C C 0.0181 0.0091 'International Tables Vol C Tables 4.2.6.8 and 6.1.1.4'
H H 0.0000 0.0000 'International Tables Vol C Tables 4.2.6.8 and 6.1.1.4'
N N 0.0311 0.0180 'International Tables Vol C Tables 4.2.6.8 and 6.1.1.4'
O O 0.0492 0.0322 'International Tables Vol C Tables 4.2.6.8 and 6.1.1.4'
Cl Cl 0.3639 0.7018 'International Tables Vol C Tables 4.2.6.8 and 6.1.1.4'

loop_
_geom_angle_atom_site_label_1
_geom_angle_atom_site_label_2
_geom_angle_atom_site_label_3
_geom_angle
_geom_angle_site_symmetry_1
_geom_angle_site_symmetry_3
_geom_angle_publ_flag
C13 O1 C17 116.0(3) . . ?
C14 O2 C18 117.2(3) . . ?
C23 O3 C27 116.7(3) . . ?
C24 O4 C28 116.8(3) . . ?
C1 C1 C21 118.9(4) 2_655 . ?
C1 C1 C11 117.2(4) 2_655 2_655 ?
C21 C1 C11 124.0(3) . 2_655 ?
C16 C11 C12 118.3(3) . . ?
C16 C11 C1 120.9(3) . 2_655 ?
C12 C11 C1 120.3(3) . 2_655 ?
C13 C12 C11 122.0(3) . . ?
C12 C13 O1 125.4(3) . . ?
C12 C13 C14 119.8(3) . . ?
O1 C13 C14 114.7(3) . . ?
O2 C14 C15 126.3(3) . . ?
O2 C14 C13 114.7(3) . . ?
C15 C14 C13 119.0(3) . . ?
C14 C15 C16 121.6(3) . . ?
C11 C16 C15 119.0(3) . . ?
C11 C16 C26 118.9(3) . . ?
C15 C16 C26 122.1(3) . . ?
C22 C21 C26 118.4(3) . . ?
C22 C21 C1 121.0(3) . . ?
C26 C21 C1 120.1(3) . . ?
C23 C22 C21 121.9(3) . . ?
O3 C23 C22 125.0(3) . . ?
O3 C23 C24 115.2(3) . . ?
C22 C23 C24 119.7(3) . . ?
O4 C24 C25 125.4(3) . . ?
O4 C24 C23 115.0(3) . . ?
C25 C24 C23 119.5(3) . . ?
C24 C25 C26 121.4(3) . . ?
C25 C26 C21 118.6(3) . . ?
C25 C26 C16 122.3(3) . . ?
C21 C26 C16 119.1(3) . . ?
N1S C1S C2S 178.8(5) . . ?
N2S C3S C4S 178.2(4) . . ?
C6S Cl1 C5S 56.0(12) 2_655 . ?
C6S Cl1 C5S 8.7(18) 2_655 2_655 ?
C5S Cl1 C5S 48.3(17) . 2_655 ?
C6S Cl1 Cl2 77.3(14) 2_655 . ?
C5S Cl1 Cl2 21.4(10) . . ?
C5S Cl1 Cl2 69.7(8) 2_655 . ?
C6S Cl1 C6S 46(2) 2_655 . ?
C5S Cl1 C6S 10.7(15) . . ?
C5S Cl1 C6S 38.1(10) 2_655 . ?
Cl2 Cl1 C6S 31.8(9) . . ?
C6S Cl1 Cl2 13.2(14) 2_655 2_655 ?
C5S Cl1 Cl2 68.6(11) . 2_655 ?
C5S Cl1 Cl2 20.3(7) 2_655 2_655 ?
Cl2 Cl1 Cl2 90.0(2) . 2_655 ?
C6S Cl1 Cl2 58.3(9) . 2_655 ?
C6S C5S Cl2 95(4) . . ?
C6S C5S C6S 93(5) . 2_655 ?
Cl2 C5S C6S 170(4) . 2_655 ?
C6S C5S C5S 66(4) . 2_655 ?
Cl2 C5S C5S 161(4) . 2_655 ?
C6S C5S C5S 28.1(16) 2_655 2_655 ?
C6S C5S Cl1 145(5) . . ?
Cl2 C5S Cl1 119(3) . . ?
C6S C5S Cl1 53(2) 2_655 . ?
C5S C5S Cl1 80(2) 2_655 . ?
C6S C5S Cl1 16(4) . 2_655 ?
Cl2 C5S Cl1 110(2) . 2_655 ?
C6S C5S Cl1 79(2) 2_655 2_655 ?
C5S C5S Cl1 51.4(17) 2_655 2_655 ?
Cl1 C5S Cl1 131.7(17) . 2_655 ?
C6S C5S Cl2 73(4) . 2_655 ?
Cl2 C5S Cl2 168(2) . 2_655 ?
C6S C5S Cl2 21(2) 2_655 2_655 ?
C5S C5S Cl2 7.1(14) 2_655 2_655 ?
Cl1 C5S Cl2 73.2(10) . 2_655 ?
Cl1 C5S Cl2 58.5(7) 2_655 2_655 ?
C5S Cl2 C6S 36.5(17) . . ?
C5S Cl2 Cl1 39.9(18) . . ?
C6S Cl2 Cl1 76.0(18) . . ?
C5S Cl2 C6S 6(2) . 2_655 ?
C6S Cl2 C6S 41(3) . 2_655 ?
Cl1 Cl2 C6S 34.6(9) . 2_655 ?
C5S Cl2 C5S 12(2) . 2_655 ?
C6S Cl2 C5S 25(2) . 2_655 ?
Cl1 Cl2 C5S 51.8(6) . 2_655 ?
C6S Cl2 C5S 17.4(8) 2_655 2_655 ?
C5S Cl2 Cl1 50.2(18) . 2_655 ?
C6S Cl2 Cl1 14.7(17) . 2_655 ?
Cl1 Cl2 Cl1 90.0(2) . 2_655 ?
C6S Cl2 Cl1 55.5(10) 2_655 2_655 ?
C5S Cl2 Cl1 38.2(6) 2_655 2_655 ?
C5S C6S Cl2 49(3) . . ?
C5S C6S Cl1 155(5) . 2_655 ?
Cl2 C6S Cl1 152(3) . 2_655 ?
C5S C6S C5S 86(5) . 2_655 ?
Cl2 C6S C5S 134(4) . 2_655 ?
Cl1 C6S C5S 71(2) 2_655 2_655 ?
C5S C6S C6S 61(4) . 2_655 ?
Cl2 C6S C6S 109(4) . 2_655 ?
Cl1 C6S C6S 98(3) 2_655 2_655 ?
C5S C6S C6S 26.6(16) 2_655 2_655 ?
C5S C6S Cl1 24(3) . . ?
Cl2 C6S Cl1 72.3(19) . . ?
Cl1 C6S Cl1 134(2) 2_655 . ?
C5S C6S Cl1 63(2) 2_655 . ?
C6S C6S Cl1 37(2) 2_655 . ?
C5S C6S Cl2 90(4) . 2_655 ?
Cl2 C6S Cl2 138(3) . 2_655 ?
Cl1 C6S Cl2 68.0(14) 2_655 2_655 ?
C5S C6S Cl2 4.1(15) 2_655 2_655 ?
C6S C6S Cl2 29.8(19) 2_655 2_655 ?
Cl1 C6S Cl2 66.2(9) . 2_655 ?

loop_
_geom_bond_atom_site_label_1
_geom_bond_atom_site_label_2
_geom_bond_distance
_geom_bond_site_symmetry_2
_geom_bond_publ_flag
O1 C13 1.378(4) . ?
O1 C17 1.441(6) . ?
O2 C14 1.363(4) . ?
O2 C18 1.426(4) . ?
O3 C23 1.362(5) . ?
O3 C27 1.426(5) . ?
O4 C24 1.363(4) . ?
O4 C28 1.432(4) . ?
C1 C1 1.414(7) 2_655 ?
C1 C21 1.445(5) . ?
C1 C11 1.464(5) 2_655 ?
C11 C16 1.410(5) . ?
C11 C12 1.415(5) . ?
C11 C1 1.464(5) 2_655 ?
C12 C13 1.367(5) . ?
C13 C14 1.421(5) . ?
C14 C15 1.377(5) . ?
C15 C16 1.419(5) . ?
C16 C26 1.453(5) . ?
C21 C22 1.416(5) . ?
C21 C26 1.422(5) . ?
C22 C23 1.370(5) . ?
C23 C24 1.417(5) . ?
C24 C25 1.379(5) . ?
C25 C26 1.421(5) . ?
N1S C1S 1.126(6) . ?
C1S C2S 1.447(6) . ?
N2S C3S 1.156(6) . ?
C3S C4S 1.457(6) . ?
Cl1 C6S 1.17(3) 2_655 ?
Cl1 C5S 1.39(2) . ?
Cl1 C5S 1.75(3) 2_655 ?
Cl1 Cl2 1.904(5) . ?
Cl1 C6S 1.94(3) . ?
Cl1 Cl2 2.153(5) 2_655 ?
C5S C6S 0.63(3) . ?
C5S Cl2 0.79(2) . ?
C5S C6S 1.22(3) 2_655 ?
C5S C5S 1.33(5) 2_655 ?
C5S Cl1 1.75(3) 2_655 ?
C5S Cl2 2.09(3) 2_655 ?
Cl2 C6S 1.05(3) . ?
Cl2 C6S 2.00(3) 2_655 ?
Cl2 C5S 2.09(3) 2_655 ?
Cl2 Cl1 2.153(5) 2_655 ?
C6S Cl1 1.17(3) 2_655 ?
C6S C5S 1.22(3) 2_655 ?
C6S C6S 1.40(6) 2_655 ?
C6S Cl2 2.00(3) 2_655 ?
